data_7037722
loop_
_publ_author_name
'Whitehead, George F. S.'
'Ferrando-Soria, Jes\'us'
'Carthy, Laura'
'Pritchard, Robin G.'
'Teat, Simon J.'
'Timco, Grigore A.'
'Winpenny, Richard E. P.'

_publ_section_title
;
 Synthesis and reactions of N-heterocycle functionalised variants of
 heterometallic {Cr7Ni} rings.
;
_journal_issue 4
_journal_name_full 'Dalton transactions (Cambridge, England : 2003)'
_journal_page_first 1638
_journal_page_last 1647
_journal_paper_doi 10.1039/c5dt04062k
_journal_volume 45
_journal_year 2016
_chemical_formula_sum 'C177 H320 Cr14 F16 N6 Ni3 O73'
_chemical_formula_weight 4904.45
_chemical_name_systematic
;
 ?
;
_space_group_IT_number 15
_symmetry_cell_setting monoclinic
_symmetry_Int_Tables_number 15
_symmetry_space_group_name_Hall '-C 2yc'
_symmetry_space_group_name_H-M 'C 1 2/c 1'
_atom_sites_solution_hydrogens geom
_audit_creation_date 2014-03-07T15:26:20-00:00
_audit_creation_method 'WinGX routine CIF_UPDATE'
_audit_update_record
;
2014-03-07 deposited with the CCDC.
2015-12-21 downloaded from the CCDC.
;
_cell_angle_alpha 90
_cell_angle_beta 110.742(6)
_cell_angle_gamma 90
_cell_formula_units_Z 4
_cell_length_a 59.324(4)
_cell_length_b 16.5419(11)
_cell_length_c 30.8177(12)
_cell_measurement_reflns_used 10616
_cell_measurement_temperature 100(2)
_cell_measurement_theta_max 28.029
_cell_measurement_theta_min 1.757
_cell_volume 28282(3)
_computing_cell_refinement
;
        CrysAlisPro, Agilent Technologies,
        Version 1.171.36.28 (release 01-02-2013 CrysAlis171 .NET)
        (compiled Feb  1 2013,16:14:44)
;
_computing_data_collection
;
        CrysAlisPro, Agilent Technologies,
        Version 1.171.36.28 (release 01-02-2013 CrysAlis171 .NET)
        (compiled Feb  1 2013,16:14:44)
;
_computing_data_reduction
;
        CrysAlisPro, Agilent Technologies,
        Version 1.171.36.28 (release 01-02-2013 CrysAlis171 .NET)
        (compiled Feb  1 2013,16:14:44)
;
_computing_structure_refinement 'SHELXL-2012 (Sheldrick, 2012)'
_diffrn_ambient_temperature 100(2)
_diffrn_measured_fraction_theta_full 0.577
_diffrn_measured_fraction_theta_max 0.997
_diffrn_measurement_device_type 'dtrek-CrysAlisPro-abstract goniometer imported rigaku-d*trek images'
_diffrn_measurement_method '\w scans'
_diffrn_orient_matrix_UB_11 -0.0123169
_diffrn_orient_matrix_UB_12 -0.0036087
_diffrn_orient_matrix_UB_13 -0.0105774
_diffrn_orient_matrix_UB_21 0.0013489
_diffrn_orient_matrix_UB_22 -0.0062834
_diffrn_orient_matrix_UB_23 -0.0210414
_diffrn_orient_matrix_UB_31 0.0008315
_diffrn_orient_matrix_UB_32 -0.0410104
_diffrn_orient_matrix_UB_33 0.0041144
_diffrn_radiation_monochromator synchrotron
_diffrn_radiation_type synchrotron
_diffrn_radiation_wavelength 0.6889
_diffrn_reflns_av_R_equivalents 0.0746
_diffrn_reflns_av_unetI/netI 0.1517
_diffrn_reflns_laue_measured_fraction_full 0.577
_diffrn_reflns_laue_measured_fraction_max 0.997
_diffrn_reflns_limit_h_max 59
_diffrn_reflns_limit_h_min -59
_diffrn_reflns_limit_k_max 13
_diffrn_reflns_limit_k_min -16
_diffrn_reflns_limit_l_max 28
_diffrn_reflns_limit_l_min -30
_diffrn_reflns_number 58692
_diffrn_reflns_point_group_measured_fraction_full 0.577
_diffrn_reflns_point_group_measured_fraction_max 0.997
_diffrn_reflns_theta_full 24.415
_diffrn_reflns_theta_max 20.148
_diffrn_reflns_theta_min 2.829
_exptl_absorpt_coefficient_mu 0.717
_exptl_absorpt_correction_T_max 1
_exptl_absorpt_correction_T_min 0.41102
_exptl_absorpt_correction_type multi-scan
_exptl_absorpt_process_details
;
        CrysAlisPro, Agilent Technologies,
        Version 1.171.36.28 (release 01-02-2013 CrysAlis171 .NET)
        (compiled Feb  1 2013,16:14:44)
        Empirical absorption correction using spherical harmonics,
 implemented in SCALE3 ABSPACK scaling algorithm.
;
_exptl_crystal_density_diffrn 1.152
_exptl_crystal_F_000 10276.0
_refine_diff_density_max 1.092
_refine_diff_density_min -0.725
_refine_diff_density_rms 0.129
_refine_ls_extinction_coef 0.00013(5)
_refine_ls_extinction_expression Fc^*^=kFc[1+0.001xFc^2^\l^3^/sin(2\q)]^-1/4^
_refine_ls_extinction_method SHELXL
_refine_ls_goodness_of_fit_ref 1.099
_refine_ls_hydrogen_treatment constr
_refine_ls_matrix_type full
_refine_ls_number_parameters 1301
_refine_ls_number_reflns 14768
_refine_ls_number_restraints 2110
_refine_ls_restrained_S_all 1.05
_refine_ls_R_factor_all 0.1607
_refine_ls_R_factor_gt 0.137
_refine_ls_shift/su_max 0
_refine_ls_shift/su_mean 0
_refine_ls_structure_factor_coef Fsqd
_refine_ls_weighting_details
;
 w=1/[\s^2^(Fo^2^)+(0.1434P)^2^+916.0526P]
 where P=(Fo^2^+2Fc^2^)/3
;
_refine_ls_weighting_scheme calc
_refine_ls_wR_factor_gt 0.3487
_refine_ls_wR_factor_ref 0.3703
_reflns_number_gt 11710
_reflns_number_total 14816
_reflns_threshold_expression 'I > 2\s(I)'
_cod_data_source_file c5dt04062k2.cif
_cod_data_source_block test
_cod_depositor_comments 'Adding full bibliography for 7037717--7037737.cif.'
_cod_original_sg_symbol_H-M 'C 2/c'
_cod_database_code 7037722
_audit_block_doi 10.5517/cc127vpv

loop_
_symmetry_equiv_pos_as_xyz
'x, y, z'
'-x, y, -z+1/2'
'x+1/2, y+1/2, z'
'-x+1/2, y+1/2, -z+1/2'
'-x, -y, -z'
'x, -y, z-1/2'
'-x+1/2, -y+1/2, -z'
'x+1/2, -y+1/2, z-1/2'

loop_
_atom_site_label
_atom_site_type_symbol
_atom_site_fract_x
_atom_site_fract_y
_atom_site_fract_z
_atom_site_U_iso_or_equiv
_atom_site_adp_type
_atom_site_occupancy
_atom_site_calc_flag
_atom_site_disorder_assembly
_atom_site_disorder_group
C1 C 0.4389(4) 0.8551(16) 0.4814(7) 0.108(6) Uani 1 d . .
C2 C 0.4607(4) 0.8673(18) 0.5285(7) 0.173(10) Uani 1 d . .
C3 C 0.4802(4) 0.9217(18) 0.5272(9) 0.179(12) Uani 1 d . .
H3A H 0.4872 0.9483 0.5566 0.269 Uiso 1 calc . .
H3B H 0.4737 0.9614 0.5033 0.269 Uiso 1 calc . .
H3C H 0.4924 0.8907 0.5208 0.269 Uiso 1 calc . .
C4 C 0.4714(7) 0.7843(18) 0.5419(13) 0.35(2) Uani 1 d . .
H4A H 0.4885 0.7891 0.5586 0.523 Uiso 1 calc . .
H4B H 0.4688 0.7527 0.5144 0.523 Uiso 1 calc . .
H4C H 0.464 0.7582 0.5611 0.523 Uiso 1 calc . .
C5 C 0.4503(5) 0.894(3) 0.5636(10) 0.33(2) Uani 1 d . .
H5A H 0.4627 0.8937 0.5938 0.497 Uiso 1 calc . .
H5B H 0.4375 0.8585 0.5632 0.497 Uiso 1 calc . .
H5C H 0.4441 0.9482 0.5564 0.497 Uiso 1 calc . .
C6 C 0.3758(3) 0.9206(12) 0.4294(5) 0.074(4) Uani 1 d . .
C7 C 0.3571(3) 0.9751(11) 0.4384(6) 0.104(5) Uani 1 d . .
C8 C 0.3538(6) 1.0502(15) 0.4101(12) 0.243(15) Uani 1 d . .
H8A H 0.341 1.0424 0.3808 0.365 Uiso 1 calc . .
H8B H 0.3685 1.0621 0.4048 0.365 Uiso 1 calc . .
H8C H 0.3499 1.0943 0.4263 0.365 Uiso 1 calc . .
C9 C 0.3682(4) 0.9990(19) 0.4890(7) 0.203(13) Uani 1 d . .
H9A H 0.3663 1.0562 0.492 0.305 Uiso 1 calc . .
H9B H 0.385 0.9855 0.5004 0.305 Uiso 1 calc . .
H9C H 0.3602 0.9706 0.5066 0.305 Uiso 1 calc . .
C10 C 0.3332(3) 0.9354(12) 0.4301(7) 0.107(6) Uani 1 d . .
H10A H 0.3223 0.9738 0.4355 0.161 Uiso 1 calc . .
H10B H 0.3353 0.8906 0.451 0.161 Uiso 1 calc . .
H10C H 0.3267 0.9165 0.3987 0.161 Uiso 1 calc . .
C11 C 0.3808(4) 0.6398(12) 0.4900(5) 0.082(5) Uani 1 d . .
C12 C 0.3777(4) 0.6188(12) 0.5361(6) 0.124(7) Uani 1 d . .
C13 C 0.4015(4) 0.633(2) 0.5726(7) 0.212(14) Uani 1 d . .
H13A H 0.412 0.5884 0.5731 0.317 Uiso 1 calc . .
H13B H 0.3996 0.6367 0.6022 0.317 Uiso 1 calc . .
H13C H 0.4083 0.682 0.5663 0.317 Uiso 1 calc . .
C14 C 0.3608(5) 0.6788(17) 0.5459(9) 0.206(13) Uani 1 d . .
H14A H 0.3582 0.6634 0.5738 0.31 Uiso 1 calc . .
H14B H 0.3457 0.6791 0.5204 0.31 Uiso 1 calc . .
H14C H 0.3678 0.7318 0.5497 0.31 Uiso 1 calc . .
C15 C 0.3676(6) 0.5362(14) 0.5361(8) 0.223(15) Uani 1 d . .
H15A H 0.3794 0.4964 0.5364 0.335 Uiso 1 calc . .
H15B H 0.3535 0.5293 0.5088 0.335 Uiso 1 calc . .
H15C H 0.3633 0.5297 0.5632 0.335 Uiso 1 calc . .
C16 C 0.4176(3) 0.6030(12) 0.4171(6) 0.075(4) Uani 1 d . .
C17 C 0.4410(3) 0.5660(12) 0.4206(6) 0.105(5) Uani 1 d . .
C18 C 0.4373(4) 0.4844(14) 0.3987(10) 0.192(13) Uani 1 d . .
H18A H 0.4284 0.4512 0.4125 0.288 Uiso 1 calc . .
H18B H 0.4527 0.4598 0.4034 0.288 Uiso 1 calc . .
H18C H 0.4285 0.4895 0.366 0.288 Uiso 1 calc . .
C19 C 0.4569(5) 0.5565(19) 0.4706(7) 0.188(12) Uani 1 d . .
H19A H 0.4619 0.6088 0.4841 0.283 Uiso 1 calc . .
H19B H 0.4709 0.5251 0.4725 0.283 Uiso 1 calc . .
H19C H 0.4482 0.5294 0.4872 0.283 Uiso 1 calc . .
C20 C 0.4535(4) 0.6213(16) 0.3973(10) 0.177(11) Uani 1 d . .
H20A H 0.4437 0.6683 0.3857 0.265 Uiso 1 calc . .
H20B H 0.4559 0.5934 0.372 0.265 Uiso 1 calc . .
H20C H 0.4688 0.6375 0.4193 0.265 Uiso 1 calc . .
C21 C 0.3459(3) 0.4210(10) 0.3689(5) 0.063(4) Uani 1 d . .
C22 C 0.3472(3) 0.3328(9) 0.3847(5) 0.076(4) Uani 1 d . .
C23 C 0.3608(5) 0.3242(14) 0.4353(5) 0.172(12) Uani 1 d . .
H23A H 0.3521 0.3504 0.4524 0.259 Uiso 1 calc . .
H23B H 0.3764 0.3487 0.443 0.259 Uiso 1 calc . .
H23C H 0.3627 0.2679 0.4434 0.259 Uiso 1 calc . .
C24 C 0.3226(3) 0.2950(15) 0.3702(9) 0.168(11) Uani 1 d . .
H24A H 0.324 0.2411 0.3824 0.252 Uiso 1 calc . .
H24B H 0.3158 0.2931 0.3369 0.252 Uiso 1 calc . .
H24C H 0.3125 0.3266 0.3819 0.252 Uiso 1 calc . .
C25 C 0.3609(5) 0.2897(14) 0.3585(8) 0.153(9) Uani 1 d . .
H25A H 0.3779 0.2976 0.3743 0.229 Uiso 1 calc . .
H25B H 0.3563 0.3112 0.3277 0.229 Uiso 1 calc . .
H25C H 0.3573 0.233 0.357 0.229 Uiso 1 calc . .
C26 C 0.3110(3) 0.6069(8) 0.3586(5) 0.055(3) Uani 1 d . .
C27 C 0.2903(3) 0.6297(8) 0.3731(4) 0.065(4) Uani 1 d . .
C28 C 0.2677(3) 0.6434(12) 0.3324(5) 0.092(5) Uani 1 d . .
H28A H 0.2693 0.692 0.3167 0.138 Uiso 1 calc . .
H28B H 0.2544 0.6486 0.3428 0.138 Uiso 1 calc . .
H28C H 0.265 0.5984 0.3115 0.138 Uiso 1 calc . .
C29 C 0.2864(4) 0.5594(11) 0.4013(7) 0.128(8) Uani 1 d . .
H29A H 0.2815 0.5126 0.3818 0.191 Uiso 1 calc . .
H29B H 0.2741 0.5732 0.4135 0.191 Uiso 1 calc . .
H29C H 0.3012 0.5479 0.4264 0.191 Uiso 1 calc . .
C30 C 0.2969(4) 0.7044(11) 0.4027(7) 0.120(7) Uani 1 d . .
H30A H 0.3113 0.6943 0.429 0.18 Uiso 1 calc . .
H30B H 0.284 0.7182 0.4133 0.18 Uiso 1 calc . .
H30C H 0.2997 0.7482 0.3848 0.18 Uiso 1 calc . .
C31 C 0.2871(3) 0.4676(10) 0.2025(5) 0.062(4) Uani 1 d . .
C32 C 0.2652(3) 0.4138(9) 0.1832(5) 0.079(4) Uani 1 d . .
C33 C 0.2443(4) 0.4644(13) 0.1557(10) 0.195(13) Uani 1 d . .
H33A H 0.2296 0.4357 0.1515 0.293 Uiso 1 calc . .
H33B H 0.2454 0.476 0.126 0.293 Uiso 1 calc . .
H33C H 0.2444 0.514 0.172 0.293 Uiso 1 calc . .
C34 C 0.2693(5) 0.3558(15) 0.1483(9) 0.181(12) Uani 1 d . .
H34A H 0.2708 0.386 0.1229 0.272 Uiso 1 calc . .
H34B H 0.256 0.3192 0.1371 0.272 Uiso 1 calc . .
H34C H 0.2839 0.3257 0.1632 0.272 Uiso 1 calc . .
C35 C 0.2601(5) 0.3608(14) 0.2180(7) 0.165(12) Uani 1 d . .
H35A H 0.2577 0.3936 0.2416 0.248 Uiso 1 calc . .
H35B H 0.2735 0.3252 0.2318 0.248 Uiso 1 calc . .
H35C H 0.2459 0.3294 0.2028 0.248 Uiso 1 calc . .
C36 C 0.3512(3) 0.4747(10) 0.2218(5) 0.058(3) Uani 1 d . .
C37 C 0.3689(3) 0.4150(10) 0.2159(5) 0.087(5) Uani 1 d . .
C38 C 0.3869(4) 0.3912(18) 0.2618(6) 0.190(12) Uani 1 d . .
H38A H 0.3949 0.4385 0.278 0.284 Uiso 1 calc . .
H38B H 0.3986 0.3552 0.2571 0.284 Uiso 1 calc . .
H38C H 0.3789 0.3643 0.2798 0.284 Uiso 1 calc . .
C39 C 0.3548(5) 0.3399(14) 0.1946(12) 0.233(15) Uani 1 d . .
H39A H 0.3394 0.3412 0.1982 0.349 Uiso 1 calc . .
H39B H 0.3635 0.2929 0.2098 0.349 Uiso 1 calc . .
H39C H 0.3525 0.3379 0.1622 0.349 Uiso 1 calc . .
C40 C 0.3820(3) 0.4442(12) 0.1846(6) 0.110(7) Uani 1 d . .
H40A H 0.371 0.4736 0.159 0.164 Uiso 1 calc . .
H40B H 0.3882 0.3986 0.1732 0.164 Uiso 1 calc . .
H40C H 0.3951 0.4789 0.2019 0.164 Uiso 1 calc . .
C41 C 0.3025(2) 0.6329(11) 0.0776(5) 0.057(3) Uani 1 d . .
C42 C 0.2924(3) 0.6016(10) 0.0281(5) 0.085(5) Uani 1 d . .
C43 C 0.2875(3) 0.5132(9) 0.0263(5) 0.089(5) Uani 1 d . .
H43A H 0.2818 0.4954 -0.0054 0.134 Uiso 1 calc . .
H43B H 0.2756 0.5022 0.0399 0.134 Uiso 1 calc . .
H43C H 0.3021 0.485 0.0433 0.134 Uiso 1 calc . .
C44 C 0.2688(3) 0.6468(11) 0.0034(6) 0.112(6) Uani 1 d . .
H44A H 0.2603 0.6211 -0.0257 0.168 Uiso 1 calc . .
H44B H 0.2723 0.7018 -0.0019 0.168 Uiso 1 calc . .
H44C H 0.259 0.646 0.0224 0.168 Uiso 1 calc . .
C45 C 0.3094(4) 0.6247(14) 0.0037(7) 0.139(9) Uani 1 d . .
H45A H 0.3236 0.5917 0.0149 0.209 Uiso 1 calc . .
H45B H 0.3138 0.6805 0.0097 0.209 Uiso 1 calc . .
H45C H 0.3016 0.6167 -0.0291 0.209 Uiso 1 calc . .
C46 C 0.2795(3) 0.7334(9) 0.1573(4) 0.049(3) Uani 1 d . .
C47 C 0.2537(2) 0.7560(7) 0.1545(4) 0.053(3) Uani 1 d . .
C48 C 0.2500(3) 0.8455(7) 0.1547(5) 0.068(4) Uani 1 d . .
H48A H 0.254 0.8698 0.1301 0.101 Uiso 1 calc . .
H48B H 0.2601 0.8675 0.1839 0.101 Uiso 1 calc . .
H48C H 0.2334 0.8566 0.1502 0.101 Uiso 1 calc . .
C49 C 0.2493(3) 0.7190(10) 0.1964(5) 0.072(4) Uani 1 d . .
H49A H 0.2595 0.7452 0.2242 0.108 Uiso 1 calc . .
H49B H 0.253 0.6623 0.198 0.108 Uiso 1 calc . .
H49C H 0.2328 0.7264 0.1931 0.108 Uiso 1 calc . .
C50 C 0.2363(2) 0.7180(10) 0.1106(5) 0.073(4) Uani 1 d . .
H50A H 0.22 0.7315 0.1075 0.11 Uiso 1 calc . .
H50B H 0.2382 0.6603 0.1123 0.11 Uiso 1 calc . .
H50C H 0.2396 0.7381 0.0842 0.11 Uiso 1 calc . .
C51 C 0.3181(3) 0.9352(11) 0.0861(5) 0.066(4) Uani 1 d . .
C52 C 0.3034(3) 0.9898(9) 0.0460(5) 0.080(4) Uani 1 d . .
C53 C 0.2811(3) 1.0138(13) 0.0549(7) 0.112(6) Uani 1 d . .
H53A H 0.2855 1.0451 0.0829 0.169 Uiso 1 calc . .
H53B H 0.2726 0.9662 0.0582 0.169 Uiso 1 calc . .
H53C H 0.2709 1.0455 0.0294 0.169 Uiso 1 calc . .
C54 C 0.2963(4) 0.9416(11) 0.0012(5) 0.120(7) Uani 1 d . .
H54A H 0.2876 0.9758 -0.0244 0.18 Uiso 1 calc . .
H54B H 0.2862 0.897 0.0029 0.18 Uiso 1 calc . .
H54C H 0.3105 0.9214 -0.0031 0.18 Uiso 1 calc . .
C55 C 0.3179(3) 1.0623(10) 0.0429(6) 0.102(6) Uani 1 d . .
H55A H 0.3152 1.1052 0.0616 0.152 Uiso 1 calc . .
H55B H 0.313 1.0798 0.0112 0.152 Uiso 1 calc . .
H55C H 0.3347 1.0485 0.0539 0.152 Uiso 1 calc . .
C56 C 0.3705(3) 0.7909(10) 0.1269(5) 0.063(4) Uani 1 d . .
C57 C 0.3876(2) 0.7498(10) 0.1080(5) 0.078(4) Uani 1 d . .
C58 C 0.3836(4) 0.6603(10) 0.1061(9) 0.144(8) Uani 1 d . .
H58A H 0.3873 0.6398 0.1369 0.215 Uiso 1 calc . .
H58B H 0.394 0.635 0.0921 0.215 Uiso 1 calc . .
H58C H 0.3671 0.6488 0.0879 0.215 Uiso 1 calc . .
C59 C 0.3812(3) 0.7799(16) 0.0589(5) 0.140(9) Uani 1 d . .
H59A H 0.3856 0.8358 0.0594 0.21 Uiso 1 calc . .
H59B H 0.3642 0.7742 0.0428 0.21 Uiso 1 calc . .
H59C H 0.3897 0.7489 0.0434 0.21 Uiso 1 calc . .
C60 C 0.4134(2) 0.7716(12) 0.1361(6) 0.093(5) Uani 1 d . .
H60A H 0.4146 0.829 0.1408 0.14 Uiso 1 calc . .
H60B H 0.4237 0.7549 0.1198 0.14 Uiso 1 calc . .
H60C H 0.4182 0.7448 0.1656 0.14 Uiso 1 calc . .
C61 C 0.3954(3) 1.0638(11) 0.1883(6) 0.076(4) Uani 1 d . .
C62 C 0.4091(3) 1.1164(10) 0.1664(6) 0.094(5) Uani 1 d . .
C63 C 0.3965(5) 1.1188(16) 0.1154(6) 0.190(13) Uani 1 d . .
H63A H 0.3976 1.0668 0.1025 0.286 Uiso 1 calc . .
H63B H 0.4039 1.1588 0.1022 0.286 Uiso 1 calc . .
H63C H 0.3798 1.1323 0.1086 0.286 Uiso 1 calc . .
C64 C 0.4338(4) 1.0807(15) 0.1762(9) 0.162(10) Uani 1 d . .
H64A H 0.4324 1.0238 0.1695 0.243 Uiso 1 calc . .
H64B H 0.4435 1.0888 0.2083 0.243 Uiso 1 calc . .
H64C H 0.4414 1.1067 0.157 0.243 Uiso 1 calc . .
C65 C 0.4116(5) 1.1990(11) 0.1873(9) 0.174(11) Uani 1 d . .
H65A H 0.4236 1.2287 0.1797 0.261 Uiso 1 calc . .
H65B H 0.4164 1.1945 0.2204 0.261 Uiso 1 calc . .
H65C H 0.3964 1.2268 0.1752 0.261 Uiso 1 calc . .
C66 C 0.3425(3) 1.0493(10) 0.2311(7) 0.078(4) Uani 1 d . .
C67 C 0.3184(4) 1.0882(12) 0.2281(7) 0.119(6) Uani 1 d . .
C68 C 0.3209(5) 1.123(2) 0.2738(8) 0.243(17) Uani 1 d . .
H68A H 0.3057 1.1456 0.2725 0.365 Uiso 1 calc . .
H68B H 0.3329 1.1651 0.2815 0.365 Uiso 1 calc . .
H68C H 0.3257 1.0818 0.2971 0.365 Uiso 1 calc . .
C69 C 0.3132(6) 1.1554(15) 0.1923(11) 0.217(14) Uani 1 d . .
H69A H 0.3052 1.1992 0.2015 0.325 Uiso 1 calc . .
H69B H 0.3029 1.1351 0.1626 0.325 Uiso 1 calc . .
H69C H 0.328 1.1742 0.19 0.325 Uiso 1 calc . .
C70 C 0.2981(4) 1.0283(13) 0.2108(8) 0.136(8) Uani 1 d . .
H70A H 0.296 1.0012 0.2367 0.204 Uiso 1 calc . .
H70B H 0.3018 0.9893 0.1912 0.204 Uiso 1 calc . .
H70C H 0.2835 1.0561 0.1933 0.204 Uiso 1 calc . .
C71 C 0.4212(4) 1.0894(13) 0.3690(8) 0.094(5) Uani 1 d . .
C72 C 0.4320(4) 1.1691(12) 0.3926(7) 0.133(7) Uani 1 d . .
C73 C 0.4584(4) 1.1619(15) 0.4161(12) 0.234(16) Uani 1 d . .
H73A H 0.4663 1.1757 0.3947 0.351 Uiso 1 calc . .
H73B H 0.4624 1.1073 0.4266 0.351 Uiso 1 calc . .
H73C H 0.4637 1.198 0.4421 0.351 Uiso 1 calc . .
C74 C 0.4222(6) 1.1847(18) 0.4315(8) 0.209(13) Uani 1 d . .
H74A H 0.4229 1.1357 0.4486 0.314 Uiso 1 calc . .
H74B H 0.4058 1.2028 0.4184 0.314 Uiso 1 calc . .
H74C H 0.4318 1.2255 0.452 0.314 Uiso 1 calc . .
C75 C 0.4253(5) 1.2401(13) 0.3601(8) 0.155(9) Uani 1 d . .
H75A H 0.425 1.2882 0.3773 0.233 Uiso 1 calc . .
H75B H 0.4097 1.2313 0.337 0.233 Uiso 1 calc . .
H75C H 0.437 1.2461 0.3454 0.233 Uiso 1 calc . .
C76 C 0.4380(3) 0.9003(14) 0.3183(6) 0.087(4) Uani 1 d . .
C77 C 0.4547(3) 0.8462(13) 0.3022(6) 0.087(4) Uani 1 d . .
C78 C 0.4549(3) 0.8509(13) 0.2586(6) 0.088(5) Uani 1 d . .
H78 H 0.4457 0.8896 0.2379 0.106 Uiso 1 calc . .
C79 C 0.4690(3) 0.7972(15) 0.2453(7) 0.101(5) Uani 1 d . .
H79 H 0.4694 0.8019 0.2155 0.121 Uiso 1 calc . .
C81 C 0.4818(3) 0.7359(16) 0.3161(8) 0.112(6) Uani 1 d . .
H81 H 0.4912 0.697 0.3363 0.135 Uiso 1 calc . .
C82 C 0.4688(3) 0.7863(15) 0.3319(7) 0.106(6) Uani 1 d . .
H82 H 0.4691 0.7817 0.3622 0.128 Uiso 1 calc . .
C91 C 0.3095(3) 0.8457(12) 0.2958(7) 0.092(5) Uani 1 d . .
H91A H 0.3006 0.8468 0.263 0.138 Uiso 1 calc . .
H91B H 0.305 0.8913 0.3102 0.138 Uiso 1 calc . .
H91C H 0.3059 0.7967 0.3087 0.138 Uiso 1 calc . .
C92 C 0.3360(3) 0.8493(11) 0.3041(6) 0.076(4) Uani 1 d . .
H92A H 0.3394 0.8985 0.2904 0.091 Uiso 1 calc . .
H92B H 0.3448 0.8518 0.3373 0.091 Uiso 1 calc . .
C93 C 0.3448(3) 0.7787(9) 0.2845(5) 0.057(3) Uani 1 d . .
H93A H 0.3419 0.7298 0.2992 0.069 Uiso 1 calc . .
H93B H 0.3353 0.7749 0.2517 0.069 Uiso 1 calc . .
C95 C 0.3800(3) 0.7098(10) 0.2736(5) 0.068(4) Uani 1 d . .
H95A H 0.379 0.6631 0.2918 0.082 Uiso 1 calc . .
H95B H 0.3701 0.6993 0.2415 0.082 Uiso 1 calc . .
C96 C 0.4054(3) 0.7202(12) 0.2768(6) 0.085(5) Uani 1 d . .
H96A H 0.4154 0.7282 0.3091 0.102 Uiso 1 calc . .
H96B H 0.4065 0.7687 0.26 0.102 Uiso 1 calc . .
C97 C 0.4153(3) 0.6513(12) 0.2583(7) 0.098(6) Uani 1 d . .
H97A H 0.4142 0.6028 0.2746 0.147 Uiso 1 calc . .
H97B H 0.4318 0.6618 0.2624 0.147 Uiso 1 calc . .
H97C H 0.4061 0.6446 0.2259 0.147 Uiso 1 calc . .
C701 C 0.501(2) 0.016(3) 0.258(2) 0.21(2) Uiso 0.5 d A -1
H70D H 0.4965 -0.0318 0.2384 0.311 Uiso 0.5 calc A -1
H70E H 0.5164 0.0344 0.2586 0.311 Uiso 0.5 calc A -1
H70F H 0.4891 0.057 0.245 0.311 Uiso 0.5 calc A -1
C702 C 0.5021(9) -0.005(2) 0.3056(15) 0.20(3) Uiso 0.5 d A -1
C703 C 0.4865(11) 0.044(4) 0.325(2) 0.22(3) Uiso 0.5 d A -1
H70G H 0.4832 0.0956 0.3097 0.331 Uiso 0.5 calc A -1
H70H H 0.4948 0.0518 0.3576 0.331 Uiso 0.5 calc A -1
H70I H 0.4717 0.0159 0.3198 0.331 Uiso 0.5 calc A -1
Cr1 Cr 0.41508(5) 0.91951(17) 0.38859(8) 0.0812(8) Uani 0.5 d B 1
Ni1 Ni 0.41508(5) 0.91951(17) 0.38859(8) 0.0812(8) Uani 0.5 d B 2
Cr2 Cr 0.39565(5) 0.75856(17) 0.43487(8) 0.0721(8) Uani 1 d . .
Cr3 Cr 0.36525(5) 0.58617(15) 0.39144(7) 0.0603(7) Uani 1 d . .
Cr4 Cr 0.32570(4) 0.52744(14) 0.28582(7) 0.0508(7) Uani 1 d . .
Cr5 Cr 0.31448(4) 0.59619(14) 0.17635(7) 0.0491(6) Uani 1 d . .
Cr6 Cr 0.32100(4) 0.77960(15) 0.13301(7) 0.0549(7) Uani 1 d . .
Cr7 Cr 0.36024(4) 0.93347(15) 0.17499(8) 0.0603(7) Uani 1 d . .
Cr8 Cr 0.39377(5) 1.00692(15) 0.28164(8) 0.0759(8) Uani 0.5 d B 2
Ni8 Ni 0.39377(5) 1.00692(15) 0.28164(8) 0.0759(8) Uani 0.5 d B 1
F1 F 0.40306(15) 0.8058(5) 0.3850(3) 0.070(2) Uani 1 d . .
F2 F 0.37003(14) 0.7008(5) 0.3888(2) 0.064(2) Uani 1 d . .
F3 F 0.35482(14) 0.5818(5) 0.3244(2) 0.0565(19) Uani 1 d . .
F4 F 0.32061(13) 0.6126(4) 0.2413(2) 0.0518(18) Uani 1 d . .
F5 F 0.33303(13) 0.6907(5) 0.1758(2) 0.0525(18) Uani 1 d . .
F6 F 0.33840(14) 0.8519(5) 0.1825(2) 0.058(2) Uani 1 d . .
F7 F 0.38005(14) 0.9142(5) 0.2372(2) 0.063(2) Uani 1 d . .
F8 F 0.38945(15) 0.9348(5) 0.3291(3) 0.071(2) Uani 1 d . .
N80 N 0.4823(3) 0.7378(12) 0.2729(6) 0.107(5) Uani 1 d . .
N94 N 0.3701(2) 0.7823(8) 0.2904(4) 0.067(3) Uani 1 d . .
H94A H 0.3794 0.7898 0.3231 0.08 Uiso 1 calc . .
H94B H 0.3727 0.8296 0.2741 0.08 Uiso 1 calc . .
N101 N 0.5447(5) 0.600(2) 0.3280(7) 0.220(12) Uani 1 d . .
Ni1A Ni 0.5 0.6535(3) 0.25 0.1363(17) Uani 1 d . .
O1 O 0.4406(2) 0.8961(8) 0.4486(4) 0.092(3) Uani 1 d . .
O2 O 0.4217(2) 0.8127(8) 0.4828(3) 0.096(4) Uani 1 d . .
O3 O 0.3928(2) 0.9548(7) 0.4202(4) 0.084(3) Uani 1 d . .
O4 O 0.3729(2) 0.8469(7) 0.4325(3) 0.075(3) Uani 1 d . .
O5 O 0.3871(2) 0.7095(8) 0.4842(3) 0.087(3) Uani 1 d . .
O6 O 0.3749(2) 0.5858(7) 0.4585(3) 0.080(3) Uani 1 d . .
O7 O 0.41816(18) 0.6700(8) 0.4368(4) 0.081(3) Uani 1 d . .
O8 O 0.3983(2) 0.5657(7) 0.3944(4) 0.080(3) Uani 1 d . .
O9 O 0.3615(2) 0.4700(6) 0.3954(3) 0.074(3) Uani 1 d . .
O10 O 0.33032(18) 0.4392(6) 0.3298(3) 0.066(3) Uani 1 d . .
O11 O 0.33216(19) 0.6048(6) 0.3889(3) 0.064(2) Uani 1 d . .
O12 O 0.30684(17) 0.5869(6) 0.3160(3) 0.061(2) Uani 1 d . .
O13 O 0.29572(17) 0.4745(5) 0.2461(3) 0.058(2) Uani 1 d . .
O14 O 0.29489(16) 0.5009(5) 0.1747(3) 0.055(2) Uani 1 d . .
O15 O 0.34456(17) 0.4667(6) 0.2566(3) 0.057(2) Uani 1 d . .
O16 O 0.34354(17) 0.5307(6) 0.1913(3) 0.062(2) Uani 1 d . .
O17 O 0.30804(16) 0.5807(6) 0.1098(3) 0.055(2) Uani 1 d . .
O18 O 0.30312(17) 0.7073(7) 0.0826(3) 0.063(2) Uani 1 d . .
O19 O 0.28447(16) 0.6592(6) 0.1618(3) 0.054(2) Uani 1 d . .
O20 O 0.29256(17) 0.7880(6) 0.1520(3) 0.062(2) Uani 1 d . .
O21 O 0.30812(18) 0.8701(7) 0.0906(3) 0.069(3) Uani 1 d . .
O22 O 0.33907(19) 0.9555(6) 0.1103(3) 0.068(3) Uani 1 d . .
O23 O 0.34844(18) 0.7664(6) 0.1125(3) 0.064(3) Uani 1 d . .
O24 O 0.37779(18) 0.8496(7) 0.1549(4) 0.074(3) Uani 1 d . .
O25 O 0.3830(2) 1.0106(7) 0.1660(4) 0.080(3) Uani 1 d . .
O26 O 0.3998(2) 1.0750(7) 0.2319(4) 0.091(3) Uani 1 d . .
O27 O 0.34193(19) 1.0140(6) 0.1940(4) 0.074(3) Uani 1 d . .
O28 O 0.3602(2) 1.0475(7) 0.2675(4) 0.089(3) Uani 1 d . .
O29 O 0.4077(2) 1.0960(8) 0.3263(5) 0.109(4) Uani 1 d . .
O30 O 0.4275(2) 1.0296(8) 0.3949(4) 0.088(3) Uani 1 d . .
O31 O 0.4266(2) 0.9540(9) 0.2915(4) 0.093(3) Uani 1 d . .
O32 O 0.4371(2) 0.8811(8) 0.3577(4) 0.091(3) Uani 1 d . .
O51 O 0.4818(4) 0.5691(13) 0.2714(9) 0.210(9) Uani 1 d . .
O101 O 0.5268(3) 0.6498(14) 0.3128(6) 0.185(8) Uani 1 d . .
O102 O 0.5568(5) 0.597(2) 0.3726(9) 0.304(16) Uani 1 d . .
O103 O 0.5525(5) 0.561(2) 0.2997(11) 0.283(14) Uani 1 d . .
O701 O 0.5150(9) -0.059(3) 0.3281(18) 0.26(2) Uiso 0.5 d A -1

loop_
_atom_site_aniso_label
_atom_site_aniso_U_11
_atom_site_aniso_U_22
_atom_site_aniso_U_33
_atom_site_aniso_U_23
_atom_site_aniso_U_13
_atom_site_aniso_U_12
C1 0.091(11) 0.169(17) 0.059(8) 0.012(9) 0.021(8) -0.020(10)
C2 0.160(19) 0.25(3) 0.067(11) -0.001(15) -0.009(11) -0.074(17)
C3 0.116(18) 0.27(3) 0.12(2) -0.02(2) 0.007(14) -0.060(19)
C4 0.28(4) 0.29(3) 0.26(4) 0.10(3) -0.18(3) -0.07(2)
C5 0.22(3) 0.68(6) 0.099(19) -0.14(3) 0.057(19) -0.24(3)
C6 0.089(10) 0.085(9) 0.051(9) -0.014(8) 0.028(8) -0.011(8)
C7 0.133(13) 0.094(12) 0.111(13) -0.027(10) 0.076(12) -0.004(10)
C8 0.30(4) 0.14(2) 0.38(3) 0.10(3) 0.24(3) 0.09(2)
C9 0.17(2) 0.26(3) 0.182(18) -0.165(19) 0.064(19) -0.01(2)
C10 0.098(12) 0.140(17) 0.096(14) -0.034(12) 0.049(11) 0.010(11)
C11 0.130(13) 0.081(11) 0.036(7) -0.001(7) 0.030(8) -0.007(10)
C12 0.207(19) 0.123(15) 0.049(9) 0.013(10) 0.053(10) -0.028(14)
C13 0.24(2) 0.33(4) 0.052(12) 0.03(2) 0.035(14) -0.04(2)
C14 0.29(3) 0.25(3) 0.14(2) -0.01(2) 0.16(2) 0.01(3)
C15 0.44(4) 0.17(2) 0.081(16) -0.004(16) 0.13(2) -0.11(2)
C16 0.075(8) 0.094(11) 0.060(10) 0.009(8) 0.029(7) -0.001(8)
C17 0.081(10) 0.135(15) 0.102(12) 0.006(11) 0.038(9) 0.012(10)
C18 0.112(19) 0.163(19) 0.28(3) -0.06(2) 0.05(2) 0.044(16)
C19 0.13(2) 0.27(3) 0.136(17) 0.037(18) 0.006(15) 0.07(2)
C20 0.110(18) 0.23(3) 0.22(3) 0.06(2) 0.101(19) 0.021(19)
C21 0.092(10) 0.076(8) 0.042(8) 0.012(7) 0.047(7) 0.002(7)
C22 0.087(10) 0.081(10) 0.080(10) 0.042(8) 0.055(8) 0.006(8)
C23 0.31(3) 0.092(17) 0.074(11) 0.035(12) 0.011(15) 0.008(19)
C24 0.123(15) 0.122(19) 0.24(3) 0.08(2) 0.037(15) -0.020(13)
C25 0.23(2) 0.094(16) 0.18(2) 0.017(16) 0.13(2) 0.045(17)
C26 0.082(8) 0.049(8) 0.045(8) 0.002(6) 0.037(7) -0.002(7)
C27 0.090(9) 0.071(9) 0.053(8) 0.013(7) 0.050(7) 0.006(8)
C28 0.089(11) 0.123(16) 0.084(11) 0.008(10) 0.056(8) 0.027(10)
C29 0.142(17) 0.135(15) 0.168(19) 0.095(15) 0.132(16) 0.056(13)
C30 0.145(18) 0.122(15) 0.114(16) -0.052(13) 0.070(13) 0.016(13)
C31 0.070(8) 0.074(10) 0.046(8) -0.004(7) 0.025(6) -0.004(7)
C32 0.096(11) 0.083(11) 0.061(9) 0.002(7) 0.033(8) -0.027(8)
C33 0.093(14) 0.13(2) 0.29(3) 0.066(19) -0.023(17) -0.048(12)
C34 0.22(3) 0.18(2) 0.19(2) -0.110(19) 0.13(2) -0.128(18)
C35 0.23(3) 0.17(2) 0.095(15) 0.021(13) 0.053(16) -0.11(2)
C36 0.059(8) 0.079(9) 0.044(8) -0.013(7) 0.029(6) -0.006(6)
C37 0.101(12) 0.083(11) 0.100(12) 0.001(9) 0.063(9) 0.019(8)
C38 0.22(2) 0.25(3) 0.135(16) 0.090(17) 0.104(14) 0.18(2)
C39 0.18(2) 0.125(19) 0.46(4) -0.13(3) 0.20(2) -0.031(16)
C40 0.113(15) 0.145(18) 0.109(14) 0.010(13) 0.085(12) 0.039(12)
C41 0.050(8) 0.092(10) 0.041(7) -0.002(7) 0.032(6) -0.007(8)
C42 0.102(11) 0.113(12) 0.040(8) -0.007(8) 0.026(8) -0.023(10)
C43 0.129(15) 0.101(11) 0.033(8) -0.016(8) 0.023(9) 0.002(10)
C44 0.133(14) 0.116(15) 0.055(11) -0.020(11) -0.006(10) -0.017(12)
C45 0.21(2) 0.18(2) 0.071(13) -0.045(14) 0.095(14) -0.052(18)
C46 0.069(8) 0.050(8) 0.033(7) 0.003(6) 0.024(6) -0.012(6)
C47 0.057(7) 0.066(9) 0.040(7) -0.001(6) 0.023(6) -0.005(6)
C48 0.069(10) 0.079(9) 0.063(10) 0.001(8) 0.033(8) 0.000(8)
C49 0.080(11) 0.087(11) 0.070(9) 0.020(9) 0.051(8) 0.005(9)
C50 0.054(9) 0.088(11) 0.073(9) -0.010(8) 0.017(7) 0.008(8)
C51 0.086(9) 0.081(10) 0.037(7) 0.010(7) 0.030(7) -0.010(8)
C52 0.092(10) 0.085(11) 0.056(9) 0.022(8) 0.017(8) -0.002(9)
C53 0.093(12) 0.133(18) 0.098(14) 0.044(12) 0.019(11) 0.003(11)
C54 0.16(2) 0.124(16) 0.050(9) 0.030(9) 0.008(11) -0.015(14)
C55 0.110(14) 0.108(14) 0.078(12) 0.039(10) 0.023(11) -0.013(11)
C56 0.073(8) 0.086(10) 0.041(8) 0.007(7) 0.034(7) -0.016(8)
C57 0.066(9) 0.108(11) 0.065(9) -0.009(9) 0.029(7) 0.003(9)
C58 0.105(16) 0.119(13) 0.20(2) -0.057(14) 0.043(17) -0.002(12)
C59 0.113(15) 0.27(3) 0.057(10) -0.002(14) 0.059(10) 0.021(18)
C60 0.080(10) 0.123(15) 0.091(12) -0.024(11) 0.048(9) -0.003(10)
C61 0.090(10) 0.074(10) 0.074(9) 0.002(8) 0.041(9) -0.016(8)
C62 0.092(11) 0.089(11) 0.098(11) 0.025(10) 0.030(10) -0.016(9)
C63 0.22(2) 0.22(3) 0.105(13) 0.087(15) 0.027(16) -0.11(2)
C64 0.134(15) 0.19(2) 0.20(2) 0.08(2) 0.118(17) 0.023(17)
C65 0.25(3) 0.092(14) 0.23(3) 0.000(16) 0.14(2) -0.049(16)
C66 0.095(9) 0.059(10) 0.084(10) -0.008(8) 0.035(8) -0.014(8)
C67 0.124(12) 0.106(15) 0.137(16) -0.005(11) 0.058(12) 0.033(11)
C68 0.18(3) 0.32(4) 0.20(2) -0.13(2) 0.03(2) 0.11(3)
C69 0.20(3) 0.14(2) 0.32(3) 0.10(2) 0.11(3) 0.071(19)
C70 0.095(13) 0.17(2) 0.16(2) 0.009(16) 0.064(14) 0.021(12)
C71 0.102(12) 0.088(9) 0.088(10) -0.032(8) 0.028(9) -0.014(10)
C72 0.117(14) 0.091(11) 0.161(17) -0.046(12) 0.011(13) -0.014(12)
C73 0.146(17) 0.100(19) 0.35(4) -0.03(2) -0.038(19) -0.029(16)
C74 0.31(3) 0.17(3) 0.111(19) -0.050(16) 0.02(2) 0.05(3)
C75 0.18(2) 0.083(13) 0.19(2) -0.044(13) 0.048(18) -0.012(15)
C76 0.069(10) 0.135(14) 0.062(10) -0.003(9) 0.028(8) -0.016(8)
C77 0.054(9) 0.139(13) 0.073(9) 0.010(9) 0.026(8) -0.018(8)
C78 0.057(9) 0.150(15) 0.069(9) 0.009(10) 0.035(8) -0.014(9)
C79 0.075(12) 0.157(16) 0.081(11) 0.012(10) 0.041(9) -0.015(10)
C81 0.073(12) 0.164(17) 0.100(12) 0.032(12) 0.031(10) 0.009(11)
C82 0.069(11) 0.167(17) 0.090(12) 0.028(11) 0.036(9) 0.007(10)
C91 0.080(11) 0.105(15) 0.094(13) 0.008(11) 0.036(10) 0.006(10)
C92 0.074(9) 0.087(12) 0.069(10) -0.002(9) 0.030(8) -0.010(8)
C93 0.073(8) 0.064(9) 0.039(7) 0.004(7) 0.026(7) -0.013(7)
C95 0.073(9) 0.089(11) 0.046(8) -0.012(8) 0.026(7) -0.019(8)
C96 0.081(10) 0.099(13) 0.074(11) 0.002(10) 0.025(9) -0.004(9)
C97 0.078(12) 0.098(14) 0.131(17) -0.006(12) 0.053(11) -0.009(10)
Cr1 0.0874(17) 0.106(2) 0.0512(14) -0.0069(13) 0.0256(12) -0.0215(14)
Ni1 0.0874(17) 0.106(2) 0.0512(14) -0.0069(13) 0.0256(12) -0.0215(14)
Cr2 0.095(2) 0.0848(19) 0.0373(13) -0.0003(13) 0.0248(13) -0.0056(15)
Cr3 0.0814(17) 0.0706(17) 0.0352(13) 0.0051(11) 0.0284(12) -0.0008(13)
Cr4 0.0702(15) 0.0564(15) 0.0352(12) 0.0023(10) 0.0303(11) -0.0012(11)
Cr5 0.0644(14) 0.0619(15) 0.0288(12) 0.0001(10) 0.0263(10) -0.0072(11)
Cr6 0.0657(15) 0.0728(17) 0.0339(12) 0.0025(11) 0.0272(11) -0.0138(12)
Cr7 0.0725(16) 0.0683(17) 0.0454(14) 0.0069(12) 0.0274(12) -0.0145(13)
Cr8 0.0895(17) 0.0790(17) 0.0553(14) -0.0006(12) 0.0207(12) -0.0267(13)
Ni8 0.0895(17) 0.0790(17) 0.0553(14) -0.0006(12) 0.0207(12) -0.0267(13)
F1 0.080(5) 0.087(6) 0.048(4) 0.001(4) 0.031(4) -0.001(4)
F2 0.082(5) 0.078(5) 0.040(4) -0.002(4) 0.030(4) -0.005(4)
F3 0.073(5) 0.067(5) 0.038(4) 0.000(3) 0.031(3) 0.002(4)
F4 0.075(5) 0.061(5) 0.029(4) -0.008(3) 0.029(3) -0.011(4)
F5 0.064(4) 0.072(5) 0.030(4) 0.000(3) 0.027(3) -0.008(4)
F6 0.075(5) 0.074(5) 0.036(4) 0.000(4) 0.032(4) -0.021(4)
F7 0.079(5) 0.071(5) 0.037(4) 0.006(4) 0.019(4) -0.017(4)
F8 0.079(5) 0.087(6) 0.053(4) -0.010(4) 0.029(4) -0.018(4)
N80 0.103(11) 0.137(12) 0.085(10) 0.016(9) 0.038(9) -0.012(8)
N94 0.085(8) 0.069(8) 0.051(7) -0.008(6) 0.031(6) -0.017(6)
N101 0.16(2) 0.26(3) 0.20(2) 0.07(2) 0.022(17) 0.013(17)
Ni1A 0.108(3) 0.149(4) 0.139(4) 0 0.027(3) 0
O1 0.088(7) 0.138(10) 0.050(6) -0.003(6) 0.027(5) -0.028(6)
O2 0.113(8) 0.124(10) 0.045(6) 0.000(6) 0.019(6) -0.028(7)
O3 0.099(7) 0.097(8) 0.058(6) -0.024(6) 0.031(5) -0.023(6)
O4 0.096(7) 0.078(7) 0.062(6) -0.006(5) 0.043(5) -0.004(6)
O5 0.119(9) 0.104(8) 0.045(6) -0.003(6) 0.038(6) -0.016(7)
O6 0.106(8) 0.089(7) 0.042(5) 0.006(5) 0.025(5) -0.003(6)
O7 0.069(6) 0.110(8) 0.060(6) 0.000(6) 0.016(5) -0.003(6)
O8 0.074(6) 0.102(8) 0.062(6) -0.005(6) 0.022(5) 0.009(6)
O9 0.120(8) 0.070(6) 0.039(5) 0.013(5) 0.036(5) 0.007(6)
O10 0.088(7) 0.070(6) 0.047(5) 0.013(5) 0.032(5) -0.005(5)
O11 0.081(6) 0.080(7) 0.041(5) -0.009(5) 0.034(5) -0.010(5)
O12 0.079(6) 0.075(6) 0.040(5) -0.002(4) 0.033(4) 0.004(5)
O13 0.076(6) 0.058(6) 0.044(5) 0.002(4) 0.028(4) -0.010(5)
O14 0.078(6) 0.058(6) 0.038(5) -0.002(4) 0.034(4) -0.007(4)
O15 0.082(6) 0.065(6) 0.034(5) -0.005(4) 0.032(4) 0.005(5)
O16 0.069(6) 0.091(7) 0.039(5) -0.002(5) 0.036(4) 0.004(5)
O17 0.077(6) 0.064(6) 0.033(5) -0.001(4) 0.032(4) -0.009(5)
O18 0.076(6) 0.082(7) 0.038(5) 0.004(5) 0.027(4) -0.017(5)
O19 0.064(5) 0.060(6) 0.043(5) 0.002(4) 0.025(4) -0.001(4)
O20 0.073(6) 0.074(6) 0.049(5) 0.004(5) 0.035(5) -0.009(5)
O21 0.074(6) 0.090(7) 0.044(5) 0.012(5) 0.022(5) -0.015(5)
O22 0.087(7) 0.079(7) 0.039(5) 0.011(5) 0.023(5) -0.021(5)
O23 0.079(6) 0.090(7) 0.038(5) 0.003(5) 0.041(5) -0.012(5)
O24 0.069(6) 0.093(7) 0.066(6) -0.015(5) 0.030(5) -0.010(5)
O25 0.089(7) 0.088(8) 0.073(7) -0.002(6) 0.042(6) -0.033(6)
O26 0.103(8) 0.094(8) 0.072(6) -0.004(6) 0.025(6) -0.040(6)
O27 0.085(7) 0.069(6) 0.070(6) -0.011(5) 0.031(5) -0.011(5)
O28 0.108(7) 0.081(8) 0.074(7) -0.016(6) 0.027(6) -0.011(6)
O29 0.112(9) 0.089(8) 0.098(8) -0.012(6) 0.005(7) -0.021(7)
O30 0.078(7) 0.109(7) 0.071(7) -0.012(6) 0.017(6) -0.018(6)
O31 0.078(7) 0.138(10) 0.065(7) 0.006(6) 0.025(6) -0.022(6)
O32 0.083(7) 0.129(9) 0.066(6) 0.008(6) 0.030(5) -0.002(6)
O51 0.208(19) 0.138(14) 0.26(3) 0.014(16) 0.059(18) -0.004(13)
O101 0.124(13) 0.26(2) 0.167(14) 0.074(15) 0.039(10) 0.018(11)
O102 0.26(3) 0.32(3) 0.23(2) 0.10(2) -0.04(2) -0.03(3)
O103 0.18(2) 0.32(4) 0.36(3) -0.01(3) 0.10(2) 0.01(2)

loop_
_atom_type_symbol
_atom_type_description
_atom_type_scat_dispersion_real
_atom_type_scat_dispersion_imag
_atom_type_scat_source
C C 0.0029 0.0015 'International Tables Vol C Tables 4.2.6.8 and 6.1.1.4'
H H 0 0 'International Tables Vol C Tables 4.2.6.8 and 6.1.1.4'
N N 0.0056 0.0031 'International Tables Vol C Tables 4.2.6.8 and 6.1.1.4'
O O 0.101 0.0057 'International Tables Vol C Tables 4.2.6.8 and 6.1.1.4'
F F 0.0164 0.0096 'International Tables Vol C Tables 4.2.6.8 and 6.1.1.4'
Cr Cr 0.3146 0.5907 'International Tables Vol C Tables 4.2.6.8 and 6.1.1.4'
Ni Ni 0.3437 1.0558 'International Tables Vol C Tables 4.2.6.8 and 6.1.1.4'

loop_
_citation_id
_citation_doi
_citation_year
1 10.1038/srep07423 2014

loop_
_geom_angle_atom_site_label_1
_geom_angle_atom_site_label_2
_geom_angle_atom_site_label_3
_geom_angle
_geom_angle_site_symmetry_1
_geom_angle_site_symmetry_3
O1 C1 O2 129.2(18) . .
O1 C1 C2 113.7(19) . .
O2 C1 C2 116.7(18) . .
C3 C2 C5 111.5(18) . .
C3 C2 C4 107.4(18) . .
C5 C2 C4 108.6(18) . .
C3 C2 C1 116.4(19) . .
C5 C2 C1 107(2) . .
C4 C2 C1 105(2) . .
O4 C6 O3 126.7(17) . .
O4 C6 C7 115.8(16) . .
O3 C6 C7 117.5(17) . .
C8 C7 C10 110.3(17) . .
C8 C7 C9 107.6(17) . .
C10 C7 C9 109.2(14) . .
C8 C7 C6 109.6(17) . .
C10 C7 C6 114.5(15) . .
C9 C7 C6 105.1(16) . .
O5 C11 O6 123.9(15) . .
O5 C11 C12 118.7(16) . .
O6 C11 C12 117.1(17) . .
C13 C12 C15 114.7(17) . .
C13 C12 C14 105.5(16) . .
C15 C12 C14 107.7(17) . .
C13 C12 C11 106.0(17) . .
C15 C12 C11 112.8(16) . .
C14 C12 C11 109.9(17) . .
O7 C16 O8 123.9(16) . .
O7 C16 C17 117.6(17) . .
O8 C16 C17 118.5(18) . .
C16 C17 C18 110.8(17) . .
C16 C17 C19 110.4(17) . .
C18 C17 C19 107.9(16) . .
C16 C17 C20 108.6(16) . .
C18 C17 C20 110.7(17) . .
C19 C17 C20 108.5(16) . .
O10 C21 O9 125.0(14) . .
O10 C21 C22 117.7(15) . .
O9 C21 C22 117.1(14) . .
C23 C22 C24 112.4(14) . .
C23 C22 C25 108.6(15) . .
C24 C22 C25 107.1(15) . .
C23 C22 C21 111.8(15) . .
C24 C22 C21 111.6(14) . .
C25 C22 C21 104.9(13) . .
O11 C26 O12 121.8(13) . .
O11 C26 C27 119.2(12) . .
O12 C26 C27 119.0(13) . .
C28 C27 C26 111.9(11) . .
C28 C27 C30 110.5(13) . .
C26 C27 C30 108.8(13) . .
C28 C27 C29 109.0(13) . .
C26 C27 C29 106.6(12) . .
C30 C27 C29 110.0(13) . .
O14 C31 O13 125.8(14) . .
O14 C31 C32 118.0(12) . .
O13 C31 C32 116.2(13) . .
C33 C32 C35 113.6(16) . .
C33 C32 C31 108.6(14) . .
C35 C32 C31 115.2(14) . .
C33 C32 C34 105.3(15) . .
C35 C32 C34 105.0(14) . .
C31 C32 C34 108.5(14) . .
O15 C36 O16 124.0(13) . .
O15 C36 C37 118.1(14) . .
O16 C36 C37 117.8(12) . .
C38 C37 C36 111.0(14) . .
C38 C37 C39 107.1(16) . .
C36 C37 C39 106.9(14) . .
C38 C37 C40 109.3(14) . .
C36 C37 C40 114.0(13) . .
C39 C37 C40 108.3(15) . .
O18 C41 O17 126.3(13) . .
O18 C41 C42 116.5(14) . .
O17 C41 C42 117.1(15) . .
C43 C42 C45 112.7(14) . .
C43 C42 C41 112.0(13) . .
C45 C42 C41 108.5(13) . .
C43 C42 C44 109.5(13) . .
C45 C42 C44 106.4(13) . .
C41 C42 C44 107.5(13) . .
O20 C46 O19 126.4(14) . .
O20 C46 C47 117.9(13) . .
O19 C46 C47 115.5(11) . .
C48 C47 C50 110.9(11) . .
C48 C47 C49 108.8(11) . .
C50 C47 C49 108.8(11) . .
C48 C47 C46 112.5(11) . .
C50 C47 C46 107.3(10) . .
C49 C47 C46 108.4(10) . .
O22 C51 O21 124.8(14) . .
O22 C51 C52 119.0(14) . .
O21 C51 C52 116.1(14) . .
C53 C52 C55 111.3(14) . .
C53 C52 C54 109.1(14) . .
C55 C52 C54 110.1(13) . .
C53 C52 C51 107.2(13) . .
C55 C52 C51 110.5(13) . .
C54 C52 C51 108.6(13) . .
O24 C56 O23 122.4(14) . .
O24 C56 C57 119.7(13) . .
O23 C56 C57 117.8(14) . .
C58 C57 C56 110.2(14) . .
C58 C57 C59 107.9(14) . .
C56 C57 C59 105.9(13) . .
C58 C57 C60 111.9(14) . .
C56 C57 C60 110.8(13) . .
C59 C57 C60 110.0(13) . .
O25 C61 O26 124.0(15) . .
O25 C61 C62 119.5(16) . .
O26 C61 C62 116.2(16) . .
C63 C62 C65 111.6(16) . .
C63 C62 C61 109.9(15) . .
C65 C62 C61 108.9(16) . .
C63 C62 C64 108.1(16) . .
C65 C62 C64 109.3(16) . .
C61 C62 C64 109.0(15) . .
O28 C66 O27 123.6(17) . .
O28 C66 C67 122.2(17) . .
O27 C66 C67 114.0(16) . .
C68 C67 C70 113.2(17) . .
C68 C67 C69 109.3(17) . .
C70 C67 C69 107.0(16) . .
C68 C67 C66 109.2(18) . .
C70 C67 C66 110.9(15) . .
C69 C67 C66 107.1(18) . .
O30 C71 O29 131.5(18) . .
O30 C71 C72 113.7(18) . .
O29 C71 C72 115(2) . .
C73 C72 C75 111.8(17) . .
C73 C72 C74 105.0(17) . .
C75 C72 C74 107.9(16) . .
C73 C72 C71 110.7(18) . .
C75 C72 C71 113.0(18) . .
C74 C72 C71 108.0(19) . .
O31 C76 O32 127.8(19) . .
O31 C76 C77 117.8(16) . .
O32 C76 C77 114.3(19) . .
C78 C77 C82 118(2) . .
C78 C77 C76 121.4(18) . .
C82 C77 C76 120.2(17) . .
C77 C78 C79 119(2) . .
N80 C79 C78 124.1(19) . .
C82 C81 N80 124(2) . .
C81 C82 C77 119(2) . .
C93 C92 C91 113.2(14) . .
N94 C93 C92 114.4(12) . .
C96 C95 N94 113.3(13) . .
C95 C96 C97 114.5(15) . .
O701 C702 C701 121.8(13) . .
O701 C702 C703 121.3(13) . .
C701 C702 C703 116.9(17) . .
F8 Cr1 O30 96.6(4) . .
F8 Cr1 O1 176.1(5) . .
O30 Cr1 O1 87.3(5) . .
F8 Cr1 O32 90.9(4) . .
O30 Cr1 O32 93.3(5) . .
O1 Cr1 O32 88.3(5) . .
F8 Cr1 O3 89.5(4) . .
O30 Cr1 O3 88.3(5) . .
O1 Cr1 O3 91.2(5) . .
O32 Cr1 O3 178.3(5) . .
F8 Cr1 F1 85.8(4) . .
O30 Cr1 F1 177.6(5) . .
O1 Cr1 F1 90.4(5) . .
O32 Cr1 F1 87.4(5) . .
O3 Cr1 F1 91.0(4) . .
F1 Cr2 F2 87.5(3) . .
F1 Cr2 O2 94.4(4) . .
F2 Cr2 O2 177.6(5) . .
F1 Cr2 O5 178.1(5) . .
F2 Cr2 O5 90.7(4) . .
O2 Cr2 O5 87.5(5) . .
F1 Cr2 O7 88.9(4) . .
F2 Cr2 O7 90.2(4) . .
O2 Cr2 O7 88.4(5) . .
O5 Cr2 O7 91.6(5) . .
F1 Cr2 O4 91.0(4) . .
F2 Cr2 O4 89.4(4) . .
O2 Cr2 O4 92.1(5) . .
O5 Cr2 O4 88.4(5) . .
O7 Cr2 O4 179.6(6) . .
F2 Cr3 F3 89.3(3) . .
F2 Cr3 O6 93.2(4) . .
F3 Cr3 O6 177.3(4) . .
F2 Cr3 O9 178.2(5) . .
F3 Cr3 O9 91.7(4) . .
O6 Cr3 O9 85.8(4) . .
F2 Cr3 O11 90.2(4) . .
F3 Cr3 O11 91.5(4) . .
O6 Cr3 O11 87.5(4) . .
O9 Cr3 O11 91.2(5) . .
F2 Cr3 O8 90.7(4) . .
F3 Cr3 O8 88.9(4) . .
O6 Cr3 O8 92.1(5) . .
O9 Cr3 O8 87.9(5) . .
O11 Cr3 O8 179.0(5) . .
F4 Cr4 F3 88.8(3) . .
F4 Cr4 O10 178.5(4) . .
F3 Cr4 O10 92.7(4) . .
F4 Cr4 O15 91.1(3) . .
F3 Cr4 O15 89.4(4) . .
O10 Cr4 O15 88.4(4) . .
F4 Cr4 O12 89.9(4) . .
F3 Cr4 O12 90.7(4) . .
O10 Cr4 O12 90.5(4) . .
O15 Cr4 O12 179.0(4) . .
F4 Cr4 O13 90.2(3) . .
F3 Cr4 O13 178.7(4) . .
O10 Cr4 O13 88.4(4) . .
O15 Cr4 O13 91.3(4) . .
O12 Cr4 O13 88.6(4) . .
F5 Cr5 F4 89.9(3) . .
F5 Cr5 O16 89.6(4) . .
F4 Cr5 O16 90.5(3) . .
F5 Cr5 O14 178.0(4) . .
F4 Cr5 O14 91.8(3) . .
O16 Cr5 O14 91.5(4) . .
F5 Cr5 O17 89.8(3) . .
F4 Cr5 O17 179.3(4) . .
O16 Cr5 O17 90.1(4) . .
O14 Cr5 O17 88.5(4) . .
F5 Cr5 O19 92.4(4) . .
F4 Cr5 O19 89.2(3) . .
O16 Cr5 O19 178.0(4) . .
O14 Cr5 O19 86.5(4) . .
O17 Cr5 O19 90.3(4) . .
F6 Cr6 F5 88.1(3) . .
F6 Cr6 O18 179.4(5) . .
F5 Cr6 O18 92.4(4) . .
F6 Cr6 O21 91.5(4) . .
F5 Cr6 O21 178.3(4) . .
O18 Cr6 O21 87.9(4) . .
F6 Cr6 O23 92.9(4) . .
F5 Cr6 O23 89.2(4) . .
O18 Cr6 O23 87.4(4) . .
O21 Cr6 O23 92.4(4) . .
F6 Cr6 O20 89.8(4) . .
F5 Cr6 O20 89.9(4) . .
O18 Cr6 O20 89.9(4) . .
O21 Cr6 O20 88.4(4) . .
O23 Cr6 O20 177.1(4) . .
F7 Cr7 O27 91.3(4) . .
F7 Cr7 F6 87.9(3) . .
O27 Cr7 F6 88.4(4) . .
F7 Cr7 O25 92.4(4) . .
O27 Cr7 O25 94.7(5) . .
F6 Cr7 O25 176.8(5) . .
F7 Cr7 O24 89.6(4) . .
O27 Cr7 O24 178.1(5) . .
F6 Cr7 O24 89.9(4) . .
O25 Cr7 O24 87.0(5) . .
F7 Cr7 O22 178.7(5) . .
O27 Cr7 O22 87.4(5) . .
F6 Cr7 O22 92.1(4) . .
O25 Cr7 O22 87.8(4) . .
O24 Cr7 O22 91.7(5) . .
F8 Cr8 O29 93.8(5) . .
F8 Cr8 O28 89.0(4) . .
O29 Cr8 O28 92.2(5) . .
F8 Cr8 F7 85.2(3) . .
O29 Cr8 F7 178.7(5) . .
O28 Cr8 F7 88.6(4) . .
F8 Cr8 O26 175.9(5) . .
O29 Cr8 O26 88.3(5) . .
O28 Cr8 O26 94.5(5) . .
F7 Cr8 O26 92.6(4) . .
F8 Cr8 O31 89.8(4) . .
O29 Cr8 O31 94.3(6) . .
O28 Cr8 O31 173.5(5) . .
F7 Cr8 O31 84.9(4) . .
O26 Cr8 O31 86.5(5) . .
Cr2 F1 Cr1 121.3(4) . .
Cr3 F2 Cr2 123.2(4) . .
Cr4 F3 Cr3 123.4(4) . .
Cr4 F4 Cr5 124.5(4) . .
Cr5 F5 Cr6 123.5(4) . .
Cr6 F6 Cr7 122.0(3) . .
Cr7 F7 Cr8 121.1(4) . .
C81 N80 C79 115(2) . .
C81 N80 Ni1A 121.7(16) . .
C79 N80 Ni1A 122.8(14) . .
C93 N94 C95 116.0(11) . .
O103 N101 O101 121.0(14) . .
O103 N101 O102 119.8(14) . .
O101 N101 O102 118.7(14) . .
O51 Ni1A O51 92.3(14) 2_655 .
O51 Ni1A N80 87.6(8) 2_655 2_655
O51 Ni1A N80 178.7(9) . 2_655
O51 Ni1A N80 178.7(9) 2_655 .
O51 Ni1A N80 87.6(8) . .
N80 Ni1A N80 92.6(10) 2_655 .
O51 Ni1A O101 87.8(10) 2_655 .
O51 Ni1A O101 89.9(9) . .
N80 Ni1A O101 91.4(8) 2_655 .
N80 Ni1A O101 91.0(8) . .
O51 Ni1A O101 89.9(9) 2_655 2_655
O51 Ni1A O101 87.8(10) . 2_655
N80 Ni1A O101 91.0(8) 2_655 2_655
N80 Ni1A O101 91.4(8) . 2_655
O101 Ni1A O101 176.6(14) . 2_655
C1 O1 Cr1 127.6(12) . .
C1 O2 Cr2 132.2(12) . .
C6 O3 Cr1 134.0(11) . .
C6 O4 Cr2 128.3(12) . .
C11 O5 Cr2 132.3(11) . .
C11 O6 Cr3 135.0(11) . .
C16 O7 Cr2 137.7(11) . .
C16 O8 Cr3 129.3(12) . .
C21 O9 Cr3 131.2(10) . .
C21 O10 Cr4 135.7(10) . .
C26 O11 Cr3 138.2(9) . .
C26 O12 Cr4 132.5(9) . .
C31 O13 Cr4 129.7(9) . .
C31 O14 Cr5 135.0(9) . .
C36 O15 Cr4 137.4(10) . .
C36 O16 Cr5 128.8(8) . .
C41 O17 Cr5 129.0(9) . .
C41 O18 Cr6 133.7(10) . .
C46 O19 Cr5 134.2(9) . .
C46 O20 Cr6 128.8(10) . .
C51 O21 Cr6 129.9(10) . .
C51 O22 Cr7 134.1(9) . .
C56 O23 Cr6 135.4(9) . .
C56 O24 Cr7 131.6(10) . .
C61 O25 Cr7 136.1(11) . .
C61 O26 Cr8 133.0(11) . .
C66 O27 Cr7 138.3(12) . .
C66 O28 Cr8 131.5(12) . .
C71 O29 Cr8 127.2(13) . .
C71 O30 Cr1 131.6(12) . .
C76 O31 Cr8 132.3(12) . .
C76 O32 Cr1 129.7(13) . .
N101 O101 Ni1A 129.1(16) . .

loop_
_geom_bond_atom_site_label_1
_geom_bond_atom_site_label_2
_geom_bond_distance
_geom_bond_site_symmetry_2
C1 O1 1.25(2) .
C1 O2 1.25(2) .
C1 C2 1.58(3) .
C2 C3 1.480(15) .
C2 C5 1.487(15) .
C2 C4 1.510(16) .
C6 O4 1.24(2) .
C6 O3 1.27(2) .
C6 C7 1.53(2) .
C7 C8 1.490(15) .
C7 C10 1.498(14) .
C7 C9 1.516(14) .
C11 O5 1.24(2) .
C11 O6 1.273(19) .
C11 C12 1.54(2) .
C12 C13 1.478(15) .
C12 C15 1.493(15) .
C12 C14 1.516(15) .
C16 O7 1.26(2) .
C16 O8 1.27(2) .
C16 C17 1.49(2) .
C17 C18 1.492(15) .
C17 C19 1.505(15) .
C17 C20 1.507(14) .
C21 O10 1.269(18) .
C21 O9 1.281(18) .
C21 C22 1.53(2) .
C22 C23 1.489(14) .
C22 C24 1.499(14) .
C22 C25 1.512(14) .
C26 O11 1.270(17) .
C26 O12 1.291(16) .
C26 C27 1.50(2) .
C27 C28 1.493(13) .
C27 C30 1.503(13) .
C27 C29 1.517(13) .
C31 O14 1.239(17) .
C31 O13 1.262(16) .
C31 C32 1.51(2) .
C32 C33 1.485(14) .
C32 C35 1.496(14) .
C32 C34 1.524(14) .
C36 O15 1.271(16) .
C36 O16 1.282(17) .
C36 C37 1.50(2) .
C37 C38 1.493(14) .
C37 C39 1.512(15) .
C37 C40 1.517(14) .
C41 O18 1.241(18) .
C41 O17 1.266(17) .
C41 C42 1.52(2) .
C42 C43 1.487(14) .
C42 C45 1.506(14) .
C42 C44 1.530(14) .
C46 O20 1.237(16) .
C46 O19 1.257(16) .
C46 C47 1.550(19) .
C47 C48 1.497(13) .
C47 C50 1.518(13) .
C47 C49 1.529(12) .
C51 O22 1.251(18) .
C51 O21 1.259(18) .
C51 C52 1.53(2) .
C52 C53 1.498(14) .
C52 C55 1.498(13) .
C52 C54 1.519(14) .
C56 O24 1.268(18) .
C56 O23 1.289(17) .
C56 C57 1.50(2) .
C57 C58 1.496(14) .
C57 C59 1.507(14) .
C57 C60 1.509(13) .
C61 O25 1.195(19) .
C61 O26 1.29(2) .
C61 C62 1.50(2) .
C62 C63 1.482(14) .
C62 C65 1.495(14) .
C62 C64 1.511(14) .
C66 O28 1.23(2) .
C66 O27 1.27(2) .
C66 C67 1.54(3) .
C67 C68 1.483(15) .
C67 C70 1.504(15) .
C67 C69 1.519(15) .
C71 O30 1.24(2) .
C71 O29 1.28(2) .
C71 C72 1.53(3) .
C72 C73 1.481(15) .
C72 C75 1.501(15) .
C72 C74 1.528(15) .
C76 O31 1.24(2) .
C76 O32 1.27(2) .
C76 C77 1.54(3) .
C77 C78 1.35(2) .
C77 C82 1.41(3) .
C78 C79 1.38(3) .
C79 N80 1.35(3) .
C81 C82 1.34(3) .
C81 N80 1.34(2) .
C91 C92 1.50(2) .
C92 C93 1.49(2) .
C93 N94 1.452(18) .
C95 C96 1.48(2) .
C95 N94 1.504(19) .
C96 C97 1.48(2) .
C701 C702 1.493(13) .
C702 O701 1.223(18) .
C702 C703 1.498(14) .
Cr1 F8 1.941(8) .
Cr1 O30 1.948(13) .
Cr1 O1 1.971(11) .
Cr1 O32 1.974(12) .
Cr1 O3 1.987(12) .
Cr1 F1 2.001(9) .
Cr2 F1 1.909(8) .
Cr2 F2 1.926(8) .
Cr2 O2 1.938(12) .
Cr2 O5 1.945(11) .
Cr2 O7 1.969(13) .
Cr2 O4 1.973(11) .
Cr3 F2 1.923(9) .
Cr3 F3 1.938(7) .
Cr3 O6 1.940(10) .
Cr3 O9 1.944(11) .
Cr3 O11 1.962(10) .
Cr3 O8 1.961(11) .
Cr4 F4 1.914(7) .
Cr4 F3 1.936(8) .
Cr4 O10 1.944(9) .
Cr4 O15 1.946(9) .
Cr4 O12 1.955(9) .
Cr4 O13 1.972(9) .
Cr5 F5 1.916(7) .
Cr5 F4 1.923(6) .
Cr5 O16 1.948(10) .
Cr5 O14 1.949(9) .
Cr5 O17 1.966(8) .
Cr5 O19 1.973(9) .
Cr6 F6 1.926(7) .
Cr6 F5 1.934(8) .
Cr6 O18 1.949(10) .
Cr6 O21 1.955(10) .
Cr6 O23 1.956(9) .
Cr6 O20 1.977(9) .
Cr7 F7 1.887(7) .
Cr7 O27 1.937(11) .
Cr7 F6 1.941(7) .
Cr7 O25 1.945(10) .
Cr7 O24 1.962(11) .
Cr7 O22 1.977(9) .
Cr8 F8 1.972(8) .
Cr8 O29 1.985(13) .
Cr8 O28 2.000(13) .
Cr8 F7 2.025(8) .
Cr8 O26 2.034(12) .
Cr8 O31 2.055(13) .
N80 Ni1A 2.02(2) .
N101 O103 1.291(18) .
N101 O101 1.295(18) .
N101 O102 1.306(18) .
Ni1A O51 2.02(2) 2_655
Ni1A O51 2.02(2) .
Ni1A N80 2.02(2) 2_655
Ni1A O101 2.025(18) .
Ni1A O101 2.025(18) 2_655
